data_4317885
loop_
_publ_author_name
'Robert C. Finn'
'Randy S. Rarig'
'Jon Zubieta'

_publ_section_title
;
 Organic-Inorganic Hybrid Materials: Hydrothermal Syntheses and Structural
 Characterization of Bimetallic Organophosphonate Oxides of the Type
 Mo/Cu/O/RPO32-/Organoimine
;
_journal_name_full 'Inorganic Chemistry'
_journal_page_first 2109
_journal_page_last 2123
_journal_paper_doi 10.1021/ic011124v
_journal_volume 41
_journal_year 2002
_chemical_formula_sum 'C32 H36 Cu2 Mo5 N6 O26 P2'
_chemical_formula_weight 1589.39
_chemical_name_systematic
;
  ?
;
_space_group_IT_number 15
_symmetry_cell_setting monoclinic
_symmetry_space_group_name_Hall '-C 2yc'
_symmetry_space_group_name_H-M 'C 1 2/c 1'
_atom_sites_solution_hydrogens geom
_atom_sites_solution_primary direct
_atom_sites_solution_secondary difmap
_audit_creation_method SHELXL-97
_cell_angle_alpha 90.00
_cell_angle_beta 121.1280(10)
_cell_angle_gamma 90.00
_cell_formula_units_Z 4
_cell_length_a 16.4943(12)
_cell_length_b 21.5003(15)
_cell_length_c 14.8433(11)
_cell_measurement_temperature 293(2)
_cell_volume 4506.0(6)
_computing_structure_refinement 'SHELXL-97 (Sheldrick, 1997)'
_computing_structure_solution 'SHELXS-97 (Sheldrick, 1990)'
_diffrn_ambient_temperature 293(2)
_diffrn_measured_fraction_theta_full 0.971
_diffrn_measured_fraction_theta_max 0.971
_diffrn_radiation_monochromator graphite
_diffrn_radiation_source 'fine-focus sealed tube'
_diffrn_radiation_type MoK\a
_diffrn_radiation_wavelength 0.71073
_diffrn_reflns_av_R_equivalents 0.0873
_diffrn_reflns_av_sigmaI/netI 0.1067
_diffrn_reflns_limit_h_max 21
_diffrn_reflns_limit_h_min -20
_diffrn_reflns_limit_k_max 28
_diffrn_reflns_limit_k_min -28
_diffrn_reflns_limit_l_max 19
_diffrn_reflns_limit_l_min -17
_diffrn_reflns_number 14985
_diffrn_reflns_theta_full 28.28
_diffrn_reflns_theta_max 28.28
_diffrn_reflns_theta_min 1.73
_exptl_absorpt_coefficient_mu 2.444
_exptl_absorpt_correction_type SADABS
_exptl_crystal_colour Dark_blue
_exptl_crystal_density_diffrn 2.343
_exptl_crystal_density_method 'not measured'
_exptl_crystal_description Needle
_exptl_crystal_F_000 3104
_exptl_crystal_size_max 0.26
_exptl_crystal_size_mid 0.18
_exptl_crystal_size_min 0.12
_refine_diff_density_max 1.196
_refine_diff_density_min -1.101
_refine_diff_density_rms 0.027
_refine_ls_extinction_coef 0.00102(14)
_refine_ls_extinction_expression Fc^*^=kFc[1+0.001xFc^2^\l^3^/sin(2\q)]^-1/4^
_refine_ls_extinction_method SHELXL
_refine_ls_goodness_of_fit_ref 1.033
_refine_ls_hydrogen_treatment mixed
_refine_ls_matrix_type full
_refine_ls_number_parameters 342
_refine_ls_number_reflns 5433
_refine_ls_number_restraints 0
_refine_ls_restrained_S_all 1.033
_refine_ls_R_factor_all 0.1251
_refine_ls_R_factor_gt 0.0698
_refine_ls_shift/su_max 0.002
_refine_ls_shift/su_mean 0.001
_refine_ls_structure_factor_coef Fsqd
_refine_ls_weighting_details 'calc w=1/[\s^2^(Fo^2^)+(0.1151P)^2^+0.0000P] where P=(Fo^2^+2Fc^2^)/3'
_refine_ls_weighting_scheme calc
_refine_ls_wR_factor_gt 0.1873
_refine_ls_wR_factor_ref 0.1801
_reflns_number_gt 2873
_reflns_number_total 5433
_reflns_threshold_expression >2sigma(I)
_cod_data_source_file ic011124v_8.cif
_cod_data_source_block c2-c
_cod_depositor_comments
;
The following automatic conversions were performed:

'_symmetry_cell_setting' value 'Monoclinic' changed to 'monoclinic'
according to the built-in table from CIF Core dictionary named
'cif_core.dic' version 2.4.1 from 2010-06-29.

Automatic conversion script
Id: cif_fix_values 1646 2011-03-28 12:23:43Z adriana 
;
_cod_database_code 4317885

loop_
_symmetry_equiv_pos_as_xyz
'x, y, z'
'-x, y, -z+1/2'
'x+1/2, y+1/2, z'
'-x+1/2, y+1/2, -z+1/2'
'-x, -y, -z'
'x, -y, z-1/2'
'-x+1/2, -y+1/2, -z'
'x+1/2, -y+1/2, z-1/2'

loop_
_atom_site_label
_atom_site_type_symbol
_atom_site_fract_x
_atom_site_fract_y
_atom_site_fract_z
_atom_site_U_iso_or_equiv
_atom_site_adp_type
_atom_site_occupancy
_atom_site_symmetry_multiplicity
_atom_site_calc_flag
_atom_site_refinement_flags
_atom_site_disorder_assembly
_atom_site_disorder_group
Mo1 Mo 0.98646(7) 0.20378(4) 0.92725(8) 0.0177(3) Uani 1 1 d . . .
Mo2 Mo 0.96820(7) 0.35398(4) 0.85154(8) 0.0199(3) Uani 1 1 d . . .
Mo3 Mo 1.0000 0.11133(6) 0.7500 0.0178(3) Uani 1 2 d S . .
Cu1 Cu 0.76556(14) 0.13727(9) 0.87514(19) 0.0582(6) Uani 1 1 d . . .
P1 P 0.86931(19) 0.24835(13) 0.6624(2) 0.0156(6) Uani 1 1 d . . .
O1 O 0.7264(6) 0.1311(4) 0.7036(7) 0.033(2) Uani 1 1 d . . .
O2 O 0.8934(5) 0.1625(4) 0.9228(7) 0.0238(18) Uani 1 1 d . . .
O3 O 1.0439(5) 0.1384(3) 0.8904(6) 0.0163(16) Uani 1 1 d . . .
O4 O 0.9107(5) 0.0623(4) 0.7273(6) 0.0278(19) Uani 1 1 d . . .
O5 O 0.8993(5) 0.1925(3) 0.7388(6) 0.0156(16) Uani 1 1 d . . .
O6 O 1.0703(6) 0.2062(4) 1.0573(6) 0.0270(19) Uani 1 1 d . . .
O7 O 1.0563(5) 0.2626(3) 0.8691(5) 0.0149(16) Uani 1 1 d . . .
O8 O 0.9345(5) 0.2847(3) 0.9123(6) 0.0223(18) Uani 1 1 d . . .
O9 O 0.8509(5) 0.3070(3) 0.7067(6) 0.0164(16) Uani 1 1 d . . .
O10 O 0.8881(6) 0.4083(4) 0.8395(6) 0.0270(19) Uani 1 1 d . . .
O11 O 1.0690(6) 0.3779(4) 0.9614(7) 0.031(2) Uani 1 1 d . . .
O12 O 1.0000 0.3786(5) 0.7500 0.024(3) Uani 1 2 d S . .
O100 O 0.2815(12) 1.0146(10) 0.8567(14) 0.037(7) Uani 0.53(4) 1 d P . .
O99 O 0.244(2) 0.9743(15) 0.866(2) 0.065(11) Uani 0.47(4) 1 d P . .
N1 N 0.6983(8) 0.2221(5) 0.8472(12) 0.037(4) Uani 1 1 d . . .
N2 N 0.6629(8) 0.1098(5) 0.8816(8) 0.033(3) Uani 1 1 d . . .
N3 N 0.7982(8) 0.0438(5) 0.8991(8) 0.034(3) Uani 1 1 d . . .
C1 C 0.7267(11) 0.2771(6) 0.8304(17) 0.039(6) Uani 1 1 d . . .
H1 H 0.7727 0.2785 0.8120 0.083 Uiso 1 1 calc R . .
C2 C 0.6886(9) 0.3300(6) 0.8402(11) 0.037(3) Uani 1 1 d . . .
H2 H 0.7102 0.3686 0.8332 0.045 Uiso 1 1 calc R . .
C3 C 0.6165(13) 0.3253(7) 0.8608(14) 0.032(5) Uani 1 1 d . . .
H3 H 0.5882 0.3614 0.8664 0.074 Uiso 1 1 calc R . .
C4 C 0.5852(13) 0.2683(7) 0.8736(14) 0.030(5) Uani 1 1 d . . .
H4 H 0.5355 0.2655 0.8860 0.072 Uiso 1 1 calc R . .
C5 C 0.6288(9) 0.2172(6) 0.8674(10) 0.033(3) Uani 1 1 d . . .
C6 C 0.6060(9) 0.1540(6) 0.8795(10) 0.035(3) Uani 1 1 d . . .
C7 C 0.5232(10) 0.1362(7) 0.8871(11) 0.044(4) Uani 1 1 d . . .
H7 H 0.4807 0.1656 0.8846 0.053 Uiso 1 1 calc R . .
C8 C 0.5124(10) 0.0719(7) 0.8983(10) 0.038(3) Uani 1 1 d . . .
H8 H 0.4623 0.0581 0.9050 0.046 Uiso 1 1 calc R . .
C9 C 0.5750(9) 0.0299(6) 0.8994(10) 0.034(3) Uani 1 1 d . . .
H9 H 0.5665 -0.0124 0.9047 0.041 Uiso 1 1 calc R . .
C10 C 0.6519(9) 0.0505(6) 0.8925(9) 0.031(3) Uani 1 1 d . . .
C11 C 0.7284(9) 0.0099(6) 0.8979(10) 0.028(3) Uani 1 1 d . . .
C12 C 0.7288(9) -0.0552(6) 0.8970(10) 0.031(3) Uani 1 1 d . . .
H12 H 0.6800 -0.0779 0.8953 0.037 Uiso 1 1 calc R . .
C13 C 0.8045(8) -0.0846(6) 0.8989(10) 0.034(3) Uani 1 1 d . . .
H13 H 0.8066 -0.1278 0.8983 0.040 Uiso 1 1 calc R . .
C14 C 0.8761(8) -0.0511(6) 0.9016(9) 0.031(3) Uani 1 1 d . . .
H14 H 0.9262 -0.0714 0.9023 0.037 Uiso 1 1 calc R . .
C15 C 0.8734(10) 0.0130(7) 0.9034(10) 0.039(4) Uani 1 1 d . . .
H15 H 0.9231 0.0358 0.9075 0.047 Uiso 1 1 calc R . .
C16 C 0.7629(8) 0.2266(5) 0.5443(8) 0.018(2) Uani 1 1 d . . .
H16A H 0.7710 0.1858 0.5222 0.022 Uiso 1 1 calc R . .
H16B H 0.7114 0.2241 0.5579 0.022 Uiso 1 1 calc R . .
O98 O 0.5000 0.4473(13) 0.7500 0.27(2) Uani 1 2 d S . .

loop_
_atom_site_aniso_label
_atom_site_aniso_U_11
_atom_site_aniso_U_22
_atom_site_aniso_U_33
_atom_site_aniso_U_23
_atom_site_aniso_U_13
_atom_site_aniso_U_12
Mo1 0.0132(5) 0.0268(5) 0.0144(5) 0.0008(4) 0.0080(4) -0.0019(4)
Mo2 0.0183(5) 0.0218(5) 0.0214(6) -0.0058(4) 0.0115(5) -0.0020(4)
Mo3 0.0129(7) 0.0233(7) 0.0186(8) 0.000 0.0090(6) 0.000
Cu1 0.0434(12) 0.0608(13) 0.0766(17) 0.0023(12) 0.0353(12) -0.0019(10)
P1 0.0102(13) 0.0224(15) 0.0132(15) -0.0009(12) 0.0053(12) 0.0018(11)
O1 0.023(5) 0.041(5) 0.035(6) 0.015(4) 0.014(4) 0.004(4)
O2 0.014(4) 0.029(4) 0.030(5) 0.002(4) 0.012(4) -0.004(3)
O3 0.012(4) 0.022(4) 0.015(4) 0.003(3) 0.007(3) -0.004(3)
O4 0.023(4) 0.035(5) 0.029(5) -0.007(4) 0.016(4) -0.009(4)
O5 0.008(4) 0.023(4) 0.012(4) 0.001(3) 0.002(3) 0.000(3)
O6 0.024(4) 0.042(5) 0.018(5) 0.000(4) 0.013(4) -0.005(4)
O7 0.009(4) 0.022(4) 0.012(4) -0.001(3) 0.004(3) -0.007(3)
O8 0.018(4) 0.029(4) 0.023(5) -0.001(4) 0.012(4) 0.000(3)
O9 0.005(3) 0.018(4) 0.025(5) -0.003(3) 0.007(3) 0.004(3)
O10 0.032(5) 0.028(4) 0.028(5) -0.005(4) 0.020(4) 0.001(4)
O11 0.030(5) 0.029(5) 0.036(5) -0.012(4) 0.018(4) -0.007(4)
O12 0.026(6) 0.014(5) 0.036(7) 0.000 0.018(6) 0.000
O100 0.023(10) 0.036(13) 0.034(11) -0.002(9) 0.003(8) -0.002(8)
O99 0.063(19) 0.06(2) 0.056(18) 0.000(14) 0.022(15) 0.005(16)
N1 0.028(7) 0.027(6) 0.122(13) -0.013(7) 0.043(8) -0.004(5)
N2 0.029(6) 0.036(6) 0.022(6) -0.004(5) 0.006(5) -0.009(5)
N3 0.032(6) 0.036(6) 0.030(7) 0.001(5) 0.013(5) -0.011(5)
C1 0.040(9) 0.023(7) 0.16(2) 0.013(10) 0.068(12) 0.006(6)
C2 0.032(8) 0.025(7) 0.047(9) -0.007(7) 0.015(7) -0.003(6)
C3 0.103(15) 0.042(9) 0.063(12) -0.005(9) 0.058(12) 0.013(9)
C4 0.101(14) 0.046(9) 0.086(14) -0.024(9) 0.086(13) -0.019(9)
C5 0.023(7) 0.041(8) 0.023(7) -0.003(6) 0.002(6) 0.000(6)
C6 0.028(7) 0.048(8) 0.017(7) -0.007(6) 0.004(6) -0.006(6)
C7 0.037(9) 0.063(10) 0.019(8) -0.005(7) 0.006(7) -0.009(7)
C8 0.040(8) 0.057(9) 0.017(7) -0.007(7) 0.015(7) -0.019(7)
C9 0.033(8) 0.040(8) 0.022(7) -0.003(6) 0.009(6) -0.006(6)
C10 0.026(7) 0.039(8) 0.015(7) -0.002(6) 0.001(6) -0.013(6)
C11 0.029(7) 0.029(7) 0.027(7) 0.002(6) 0.014(6) -0.011(5)
C12 0.026(7) 0.034(7) 0.032(8) 0.006(6) 0.014(6) -0.005(5)
C13 0.021(7) 0.042(8) 0.022(7) 0.011(6) -0.001(6) -0.011(6)
C14 0.021(7) 0.039(8) 0.021(7) 0.016(6) 0.003(6) -0.003(5)
C15 0.039(8) 0.052(9) 0.018(7) 0.011(6) 0.009(7) -0.022(7)
C16 0.019(6) 0.019(6) 0.016(6) 0.000(5) 0.007(5) 0.005(5)
O98 0.38(5) 0.10(2) 0.54(8) 0.000 0.39(6) 0.000

loop_
_atom_type_symbol
_atom_type_description
_atom_type_scat_dispersion_real
_atom_type_scat_dispersion_imag
_atom_type_scat_source
C C 0.0033 0.0016 'International Tables Vol C Tables 4.2.6.8 and 6.1.1.4'
H H 0.0000 0.0000 'International Tables Vol C Tables 4.2.6.8 and 6.1.1.4'
N N 0.0061 0.0033 'International Tables Vol C Tables 4.2.6.8 and 6.1.1.4'
O O 0.0106 0.0060 'International Tables Vol C Tables 4.2.6.8 and 6.1.1.4'
P P 0.1023 0.0942 'International Tables Vol C Tables 4.2.6.8 and 6.1.1.4'
Cu Cu 0.3201 1.2651 'International Tables Vol C Tables 4.2.6.8 and 6.1.1.4'
Mo Mo -1.6832 0.6857 'International Tables Vol C Tables 4.2.6.8 and 6.1.1.4'

loop_
_geom_angle_atom_site_label_1
_geom_angle_atom_site_label_2
_geom_angle_atom_site_label_3
_geom_angle
_geom_angle_site_symmetry_1
_geom_angle_site_symmetry_3
_geom_angle_publ_flag
O6 Mo1 O2 104.0(4) . . ?
O6 Mo1 O8 99.0(4) . . ?
O2 Mo1 O8 97.3(3) . . ?
O6 Mo1 O3 96.6(3) . . ?
O2 Mo1 O3 99.8(3) . . ?
O8 Mo1 O3 153.3(3) . . ?
O6 Mo1 O7 98.4(3) . . ?
O2 Mo1 O7 156.9(3) . . ?
O8 Mo1 O7 73.8(3) . . ?
O3 Mo1 O7 82.6(3) . . ?
O6 Mo1 O5 166.1(3) . . ?
O2 Mo1 O5 85.4(3) . . ?
O8 Mo1 O5 89.7(3) . . ?
O3 Mo1 O5 71.5(3) . . ?
O7 Mo1 O5 73.5(2) . . ?
O11 Mo2 O10 102.4(4) . . ?
O11 Mo2 O12 98.2(3) . . ?
O10 Mo2 O12 104.0(4) . . ?
O11 Mo2 O8 99.1(4) . . ?
O10 Mo2 O8 100.3(3) . . ?
O12 Mo2 O8 146.2(4) . . ?
O11 Mo2 O9 169.3(3) . . ?
O10 Mo2 O9 88.3(3) . . ?
O12 Mo2 O9 79.8(2) . . ?
O8 Mo2 O9 77.9(3) . . ?
O11 Mo2 O7 84.6(3) . . ?
O10 Mo2 O7 167.4(3) . . ?
O12 Mo2 O7 85.1(3) . . ?
O8 Mo2 O7 68.0(3) . . ?
O9 Mo2 O7 84.8(2) . . ?
O4 Mo3 O4 103.2(5) . 2_756 ?
O4 Mo3 O3 101.9(3) . . ?
O4 Mo3 O3 99.9(3) 2_756 . ?
O4 Mo3 O3 99.9(3) . 2_756 ?
O4 Mo3 O3 101.9(3) 2_756 2_756 ?
O3 Mo3 O3 144.5(4) . 2_756 ?
O4 Mo3 O5 169.1(3) . 2_756 ?
O4 Mo3 O5 86.5(3) 2_756 2_756 ?
O3 Mo3 O5 80.9(3) . 2_756 ?
O3 Mo3 O5 72.9(3) 2_756 2_756 ?
O4 Mo3 O5 86.5(3) . . ?
O4 Mo3 O5 169.1(3) 2_756 . ?
O3 Mo3 O5 72.9(3) . . ?
O3 Mo3 O5 80.9(3) 2_756 . ?
O5 Mo3 O5 84.3(3) 2_756 . ?
N2 Cu1 O2 159.0(4) . . ?
N2 Cu1 N1 83.1(5) . . ?
O2 Cu1 N1 101.4(4) . . ?
N2 Cu1 N3 81.0(5) . . ?
O2 Cu1 N3 94.2(4) . . ?
N1 Cu1 N3 164.0(4) . . ?
N2 Cu1 O1 107.5(4) . . ?
O2 Cu1 O1 92.9(3) . . ?
N1 Cu1 O1 90.9(5) . . ?
N3 Cu1 O1 91.9(4) . . ?
O9 P1 O5 112.7(4) . . ?
O9 P1 O7 109.4(4) . 2_756 ?
O5 P1 O7 111.7(4) . 2_756 ?
O9 P1 C16 109.1(4) . . ?
O5 P1 C16 107.2(4) . . ?
O7 P1 C16 106.5(5) 2_756 . ?
Mo1 O2 Cu1 159.0(5) . . ?
Mo3 O3 Mo1 124.6(4) . . ?
P1 O5 Mo3 125.0(4) . . ?
P1 O5 Mo1 123.2(4) . . ?
Mo3 O5 Mo1 91.0(2) . . ?
P1 O7 Mo1 132.1(4) 2_756 . ?
P1 O7 Mo2 131.5(4) 2_756 . ?
Mo1 O7 Mo2 96.0(2) . . ?
Mo1 O8 Mo2 122.0(4) . . ?
P1 O9 Mo2 121.2(4) . . ?
Mo2 O12 Mo2 147.7(6) . 2_756 ?
C5 N1 C1 122.5(12) . . ?
C5 N1 Cu1 108.7(9) . . ?
C1 N1 Cu1 127.8(9) . . ?
C10 N2 C6 124.1(12) . . ?
C10 N2 Cu1 120.5(10) . . ?
C6 N2 Cu1 115.3(9) . . ?
C11 N3 C15 118.7(11) . . ?
C11 N3 Cu1 112.2(8) . . ?
C15 N3 Cu1 128.5(8) . . ?
N1 C1 C2 119.8(14) . . ?
C1 C2 C3 117.9(14) . . ?
C2 C3 C4 121.6(14) . . ?
C5 C4 C3 117.8(14) . . ?
N1 C5 C4 120.2(13) . . ?
N1 C5 C6 114.3(12) . . ?
C4 C5 C6 125.4(13) . . ?
N2 C6 C5 116.8(12) . . ?
N2 C6 C7 118.9(13) . . ?
C5 C6 C7 124.2(13) . . ?
C8 C7 C6 116.1(14) . . ?
C9 C8 C7 120.4(13) . . ?
C8 C9 C10 119.9(13) . . ?
N2 C10 C9 120.5(13) . . ?
N2 C10 C11 114.0(11) . . ?
C9 C10 C11 125.5(11) . . ?
N3 C11 C12 122.1(12) . . ?
N3 C11 C10 111.8(10) . . ?
C12 C11 C10 126.0(11) . . ?
C13 C12 C11 117.6(11) . . ?
C14 C13 C12 121.1(13) . . ?
C13 C14 C15 119.4(13) . . ?
N3 C15 C14 121.0(11) . . ?
C16 C16 P1 111.5(10) 7_656 . ?

loop_
_geom_bond_atom_site_label_1
_geom_bond_atom_site_label_2
_geom_bond_distance
_geom_bond_site_symmetry_2
_geom_bond_publ_flag
Mo1 O6 1.698(8) . ?
Mo1 O2 1.745(7) . ?
Mo1 O8 1.900(7) . ?
Mo1 O3 1.925(7) . ?
Mo1 O7 2.168(7) . ?
Mo1 O5 2.407(7) . ?
Mo2 O11 1.699(8) . ?
Mo2 O10 1.702(8) . ?
Mo2 O12 1.909(3) . ?
Mo2 O8 1.965(7) . ?
Mo2 O9 2.255(7) . ?
Mo2 O7 2.378(7) . ?
Mo3 O4 1.698(7) . ?
Mo3 O4 1.698(7) 2_756 ?
Mo3 O3 1.910(7) . ?
Mo3 O3 1.910(7) 2_756 ?
Mo3 O5 2.355(7) 2_756 ?
Mo3 O5 2.355(7) . ?
Cu1 N2 1.842(11) . ?
Cu1 O2 1.923(7) . ?
Cu1 N1 2.063(11) . ?
Cu1 N3 2.064(11) . ?
Cu1 O1 2.284(9) . ?
P1 O9 1.523(7) . ?
P1 O5 1.546(7) . ?
P1 O7 1.552(7) 2_756 ?
P1 C16 1.787(11) . ?
O7 P1 1.552(7) 2_756 ?
O12 Mo2 1.909(3) 2_756 ?
O100 O99 1.11(3) . ?
N1 C5 1.331(17) . ?
N1 C1 1.341(17) . ?
N2 C10 1.309(15) . ?
N2 C6 1.324(16) . ?
N3 C11 1.354(14) . ?
N3 C15 1.379(17) . ?
C1 C2 1.345(18) . ?
C2 C3 1.38(2) . ?
C3 C4 1.38(2) . ?
C4 C5 1.342(18) . ?
C5 C6 1.445(18) . ?
C6 C7 1.477(19) . ?
C7 C8 1.416(19) . ?
C8 C9 1.367(18) . ?
C9 C10 1.396(17) . ?
C10 C11 1.503(18) . ?
C11 C12 1.398(17) . ?
C12 C13 1.387(17) . ?
C13 C14 1.364(16) . ?
C14 C15 1.381(18) . ?
C16 C16 1.53(2) 7_656 ?
